data_4117601
loop_
_publ_author_name
'Simon Duttwyler'
'Colin Lu'
'Arnold L. Rheingold'
'Robert G. Bergman'
'Jonathan A. Ellman'

_publ_contact_author_address
;
Department of Chemistry
Yale University
New Haven, CT 06520
United States
;
_publ_contact_author_email jonathan.ellman@yale.edu
_publ_contact_author_name 'Jonathan A. Ellman'
_publ_section_title
;
 Highly Diastereoselective Synthesis of Tetrahydropyridines by a C-H
 Activation-Cyclization-Reduction Cascade
;
_journal_name_full 'Journal of the American Chemical Society'
_journal_page_first 4064
_journal_page_last 4067
_journal_paper_doi 10.1021/ja2119833
_journal_volume 134
_journal_year 2012
_chemical_formula_sum 'C27 H38 N4 O9 S'
_chemical_formula_weight 594.67
_chemical_name_systematic
; 
 ? 
;
_space_group_IT_number 2
_symmetry_cell_setting triclinic
_symmetry_space_group_name_Hall '-P 1'
_symmetry_space_group_name_H-M 'P -1'
_atom_sites_solution_hydrogens geom
_atom_sites_solution_primary direct
_atom_sites_solution_secondary difmap
_audit_creation_method SHELXL-97
_cell_angle_alpha 96.160(4)
_cell_angle_beta 90.466(5)
_cell_angle_gamma 90.301(4)
_cell_formula_units_Z 4
_cell_length_a 8.0700(6)
_cell_length_b 17.2746(13)
_cell_length_c 20.2723(16)
_cell_measurement_reflns_used 9943
_cell_measurement_temperature 100(2)
_cell_measurement_theta_max 25.37
_cell_measurement_theta_min 2.37
_cell_volume 2809.6(4)
_computing_cell_refinement 'Bruker SAINT'
_computing_data_collection 'Bruker APEX2'
_computing_data_reduction 'Bruker SAINT'
_computing_molecular_graphics 'Bruker SHELXTL'
_computing_publication_material 'Bruker SHELXTL'
_computing_structure_refinement 'SHELXL-97 (Sheldrick, 1997)'
_computing_structure_solution 'SHELXS-97 (Sheldrick, 1990)'
_diffrn_ambient_temperature 100(2)
_diffrn_measured_fraction_theta_full 0.972
_diffrn_measured_fraction_theta_max 0.949
_diffrn_measurement_device_type 'Bruker APEX-II CCD'
_diffrn_measurement_method '\f and \w scans'
_diffrn_radiation_monochromator graphite
_diffrn_radiation_source 'fine-focus sealed tube'
_diffrn_radiation_type MoK\a
_diffrn_radiation_wavelength 0.71073
_diffrn_reflns_av_R_equivalents 0.0412
_diffrn_reflns_av_sigmaI/netI 0.0493
_diffrn_reflns_limit_h_max 9
_diffrn_reflns_limit_h_min -9
_diffrn_reflns_limit_k_max 21
_diffrn_reflns_limit_k_min -20
_diffrn_reflns_limit_l_max 24
_diffrn_reflns_limit_l_min -24
_diffrn_reflns_number 43300
_diffrn_reflns_theta_full 25.00
_diffrn_reflns_theta_max 25.84
_diffrn_reflns_theta_min 2.52
_exptl_absorpt_coefficient_mu 0.176
_exptl_absorpt_correction_T_max 0.912
_exptl_absorpt_correction_T_min 0.777
_exptl_absorpt_correction_type multi-scan
_exptl_absorpt_process_details SADABS
_exptl_crystal_colour colorless
_exptl_crystal_density_diffrn 1.406
_exptl_crystal_description blade
_exptl_crystal_F_000 1264
_exptl_crystal_size_max 0.29
_exptl_crystal_size_mid 0.12
_exptl_crystal_size_min 0.10
_refine_diff_density_max 1.294
_refine_diff_density_min -0.521
_refine_diff_density_rms 0.066
_refine_ls_extinction_method none
_refine_ls_goodness_of_fit_ref 1.057
_refine_ls_hydrogen_treatment mixed
_refine_ls_matrix_type full
_refine_ls_number_parameters 702
_refine_ls_number_reflns 10297
_refine_ls_number_restraints 0
_refine_ls_restrained_S_all 1.057
_refine_ls_R_factor_all 0.0787
_refine_ls_R_factor_gt 0.0553
_refine_ls_shift/su_max 0.005
_refine_ls_shift/su_mean 0.000
_refine_ls_structure_factor_coef Fsqd
_refine_ls_weighting_details 'calc w=1/[\s^2^(Fo^2^)+(0.0950P)^2^+1.0000P] where P=(Fo^2^+2Fc^2^)/3'
_refine_ls_weighting_scheme calc
_refine_ls_wR_factor_gt 0.1530
_refine_ls_wR_factor_ref 0.1641
_reflns_number_gt 7494
_reflns_number_total 10297
_reflns_threshold_expression >2sigma(I)
_cod_data_source_file ja2119833_si_002_3.cif
_cod_data_source_block Product_6g
_cod_database_code 4117601

loop_
_symmetry_equiv_pos_as_xyz
'x, y, z'
'-x, -y, -z'

loop_
_atom_site_label
_atom_site_type_symbol
_atom_site_fract_x
_atom_site_fract_y
_atom_site_fract_z
_atom_site_U_iso_or_equiv
_atom_site_adp_type
_atom_site_occupancy
_atom_site_symmetry_multiplicity
_atom_site_calc_flag
_atom_site_refinement_flags
S1 S -0.24296(8) 0.65334(4) 0.49359(4) 0.02006(18) Uani 1 1 d .
S2 S 0.26825(8) 0.99602(4) 1.12947(3) 0.01794(17) Uani 1 1 d .
O1 O -0.1089(2) 0.66982(10) 0.54076(10) 0.0227(4) Uani 1 1 d .
O1SA O 0.0944(3) -0.19495(14) 0.17540(14) 0.0485(7) Uani 1 1 d .
O2 O -0.3995(2) 0.68604(10) 0.51499(11) 0.0270(5) Uani 1 1 d .
O3 O -0.1988(2) 0.66287(11) 0.42589(10) 0.0278(5) Uani 1 1 d .
O4 O -0.5036(2) 0.57883(11) 0.38402(10) 0.0258(5) Uani 1 1 d .
O5 O -0.3187(3) 0.51556(13) 0.32297(11) 0.0388(6) Uani 1 1 d .
O6 O -0.2515(2) 0.26513(10) 0.42166(10) 0.0228(4) Uani 1 1 d .
O7 O -0.2387(2) 0.27180(11) 0.52915(10) 0.0253(5) Uani 1 1 d .
O8 O -0.0270(2) 0.53958(11) 0.62813(11) 0.0291(5) Uani 1 1 d .
O9 O -0.2784(2) 0.58538(11) 0.63743(10) 0.0257(5) Uani 1 1 d .
O10 O 0.1220(2) 0.94679(11) 1.12485(10) 0.0234(4) Uani 1 1 d .
O11 O 0.4178(2) 0.95773(11) 1.14598(10) 0.0234(4) Uani 1 1 d .
O12 O 0.2399(2) 1.07047(11) 1.16697(9) 0.0232(4) Uani 1 1 d .
O13 O 0.5285(2) 1.13052(12) 1.11261(10) 0.0291(5) Uani 1 1 d .
O14 O 0.3556(3) 1.21688(12) 1.08463(12) 0.0444(6) Uani 1 1 d .
O15 O 0.2594(3) 1.15677(13) 0.84422(11) 0.0337(5) Uani 1 1 d .
O16 O 0.2168(3) 1.03643(13) 0.80524(10) 0.0325(5) Uani 1 1 d .
O17 O 0.0417(2) 0.86853(12) 0.98060(11) 0.0300(5) Uani 1 1 d .
O18 O 0.2862(2) 0.84739(11) 1.02058(10) 0.0274(5) Uani 1 1 d .
N1 N 0.3087(3) -0.28622(15) 0.25706(14) 0.0306(6) Uani 1 1 d .
N2 N 0.1522(3) 0.17304(13) 0.29286(12) 0.0178(5) Uani 1 1 d .
N3 N -0.3845(3) 0.53536(13) 0.37599(12) 0.0226(5) Uani 1 1 d .
N4 N -0.2477(3) 0.30109(13) 0.47708(12) 0.0192(5) Uani 1 1 d .
N5 N -0.1674(3) 0.54888(13) 0.60728(12) 0.0211(5) Uani 1 1 d .
N6 N 0.4122(3) 1.15128(14) 1.08027(12) 0.0246(6) Uani 1 1 d .
N7 N 0.2455(3) 1.08733(15) 0.85059(12) 0.0250(6) Uani 1 1 d .
N8 N 0.1814(3) 0.88941(13) 0.99947(11) 0.0212(5) Uani 1 1 d .
C1 C 0.1785(4) -0.3111(2) 0.30428(18) 0.0404(9) Uani 1 1 d .
H1A H 0.2385 -0.3352 0.3402 0.049 Uiso 1 1 calc R
C2 C 0.0657(5) -0.3740(2) 0.2690(2) 0.0514(11) Uani 1 1 d .
H2A H 0.0105 -0.3992 0.3052 0.062 Uiso 1 1 calc R
C3 C 0.1603(6) -0.4375(2) 0.2302(2) 0.0621(13) Uani 1 1 d .
C4 C 0.3189(6) -0.4286(2) 0.21070(19) 0.0594(12) Uani 1 1 d .
C5 C 0.4146(5) -0.35362(18) 0.22513(17) 0.0402(9) Uani 1 1 d .
H5A H 0.5024 -0.3632 0.2583 0.048 Uiso 1 1 calc R
C6 C 0.0876(4) -0.2411(2) 0.33700(19) 0.0440(9) Uani 1 1 d .
H6A H 0.1677 -0.2036 0.3586 0.066 Uiso 1 1 calc R
H6B H 0.0114 -0.2578 0.3702 0.066 Uiso 1 1 calc R
H6C H 0.0246 -0.2166 0.3034 0.066 Uiso 1 1 calc R
C7 C -0.0744(6) -0.3441(3) 0.2283(3) 0.094(2) Uani 1 1 d .
H7A H -0.1403 -0.3882 0.2078 0.141 Uiso 1 1 calc R
H7B H -0.0282 -0.3152 0.1936 0.141 Uiso 1 1 calc R
H7C H -0.1452 -0.3096 0.2573 0.141 Uiso 1 1 calc R
C8 C 0.0689(8) -0.5143(3) 0.2145(2) 0.094(2) Uani 1 1 d .
H8A H 0.1411 -0.5517 0.1890 0.141 Uiso 1 1 calc R
H8B H -0.0311 -0.5062 0.1884 0.141 Uiso 1 1 calc R
H8C H 0.0376 -0.5348 0.2559 0.141 Uiso 1 1 calc R
C9 C 0.4407(7) -0.5015(3) 0.1833(2) 0.0871(17) Uani 1 1 d .
H9A H 0.5576 -0.4874 0.1940 0.105 Uiso 1 1 calc R
H9B H 0.4123 -0.5482 0.2053 0.105 Uiso 1 1 calc R
C10 C 0.4197(9) -0.5192(4) 0.1096(3) 0.114(2) Uani 1 1 d .
H10A H 0.4933 -0.5620 0.0936 0.171 Uiso 1 1 calc R
H10B H 0.4477 -0.4729 0.0879 0.171 Uiso 1 1 calc R
H10C H 0.3045 -0.5344 0.0992 0.171 Uiso 1 1 calc R
C11 C 0.5041(4) -0.3273(2) 0.16489(18) 0.0401(8) Uani 1 1 d .
H11A H 0.5677 -0.2792 0.1794 0.048 Uiso 1 1 calc R
H11B H 0.5845 -0.3679 0.1487 0.048 Uiso 1 1 calc R
C12 C 0.3904(6) -0.3115(3) 0.1072(2) 0.0626(12) Uani 1 1 d .
H12A H 0.4572 -0.2950 0.0710 0.094 Uiso 1 1 calc R
H12B H 0.3121 -0.2703 0.1222 0.094 Uiso 1 1 calc R
H12C H 0.3291 -0.3591 0.0915 0.094 Uiso 1 1 calc R
C13 C 0.4169(4) -0.22455(17) 0.28977(15) 0.0261(7) Uani 1 1 d .
C14 C 0.4230(4) -0.15323(17) 0.26543(15) 0.0268(7) Uani 1 1 d .
H14D H 0.3585 -0.1439 0.2277 0.032 Uiso 1 1 calc R
C15 C 0.5242(4) -0.09533(17) 0.29665(16) 0.0280(7) Uani 1 1 d .
H15A H 0.5287 -0.0458 0.2803 0.034 Uiso 1 1 calc R
C16 C 0.6181(4) -0.10875(17) 0.35107(16) 0.0312(7) Uani 1 1 d .
H16A H 0.6876 -0.0688 0.3721 0.037 Uiso 1 1 calc R
C17 C 0.6113(4) -0.18035(18) 0.37501(16) 0.0317(7) Uani 1 1 d .
H17A H 0.6758 -0.1895 0.4128 0.038 Uiso 1 1 calc R
C18 C 0.5112(4) -0.23893(17) 0.34449(16) 0.0301(7) Uani 1 1 d .
H18A H 0.5071 -0.2884 0.3608 0.036 Uiso 1 1 calc R
C19 C 0.3014(3) 0.22540(15) 0.31397(14) 0.0187(6) Uani 1 1 d .
H19A H 0.2662 0.2647 0.3510 0.022 Uiso 1 1 calc R
C20 C 0.4379(3) 0.17573(15) 0.34012(14) 0.0219(6) Uani 1 1 d .
H20A H 0.5209 0.2134 0.3622 0.026 Uiso 1 1 calc R
C21 C 0.3740(4) 0.12988(15) 0.39428(14) 0.0229(6) Uani 1 1 d .
C22 C 0.2140(4) 0.11468(15) 0.40054(14) 0.0221(6) Uani 1 1 d .
C23 C 0.0828(3) 0.13380(15) 0.35142(14) 0.0213(6) Uani 1 1 d .
H23A H 0.0045 0.1713 0.3756 0.026 Uiso 1 1 calc R
C24 C 0.3574(3) 0.26863(16) 0.25677(14) 0.0229(6) Uani 1 1 d .
H14A H 0.4521 0.3023 0.2710 0.034 Uiso 1 1 calc R
H14B H 0.2662 0.3005 0.2427 0.034 Uiso 1 1 calc R
H14C H 0.3903 0.2311 0.2196 0.034 Uiso 1 1 calc R
C25 C 0.5335(4) 0.12547(17) 0.28623(15) 0.0269(7) Uani 1 1 d .
H25A H 0.6186 0.0957 0.3071 0.040 Uiso 1 1 calc R
H25B H 0.5863 0.1591 0.2565 0.040 Uiso 1 1 calc R
H25C H 0.4566 0.0895 0.2607 0.040 Uiso 1 1 calc R
C26 C 0.5081(4) 0.10862(18) 0.44127(16) 0.0326(7) Uani 1 1 d .
H26A H 0.4595 0.0789 0.4749 0.049 Uiso 1 1 calc R
H26B H 0.5600 0.1562 0.4630 0.049 Uiso 1 1 calc R
H26C H 0.5919 0.0769 0.4164 0.049 Uiso 1 1 calc R
C27 C 0.1437(4) 0.07804(16) 0.45863(16) 0.0285(7) Uani 1 1 d .
H27A H 0.2363 0.0641 0.4873 0.034 Uiso 1 1 calc R
H27B H 0.0853 0.0293 0.4418 0.034 Uiso 1 1 calc R
C28 C 0.0247(4) 0.12975(17) 0.50032(15) 0.0294(7) Uani 1 1 d .
H28A H -0.0158 0.1022 0.5369 0.044 Uiso 1 1 calc R
H28B H -0.0691 0.1429 0.4727 0.044 Uiso 1 1 calc R
H28C H 0.0821 0.1776 0.5184 0.044 Uiso 1 1 calc R
C29 C -0.0187(4) 0.06174(16) 0.32402(17) 0.0292(7) Uani 1 1 d .
H29A H -0.0971 0.0487 0.3585 0.035 Uiso 1 1 calc R
H29B H -0.0849 0.0750 0.2855 0.035 Uiso 1 1 calc R
C30 C 0.0844(4) -0.00975(16) 0.30256(16) 0.0290(7) Uani 1 1 d .
H30A H 0.0111 -0.0529 0.2857 0.044 Uiso 1 1 calc R
H30B H 0.1481 -0.0244 0.3406 0.044 Uiso 1 1 calc R
H30C H 0.1606 0.0020 0.2675 0.044 Uiso 1 1 calc R
C31 C 0.0219(3) 0.21717(15) 0.26116(14) 0.0186(6) Uani 1 1 d .
C32 C -0.0441(3) 0.28225(15) 0.29648(14) 0.0202(6) Uani 1 1 d .
H32A H -0.0121 0.2966 0.3413 0.024 Uiso 1 1 calc R
C33 C -0.1579(3) 0.32645(16) 0.26553(15) 0.0230(6) Uani 1 1 d .
H33A H -0.2029 0.3719 0.2891 0.028 Uiso 1 1 calc R
C34 C -0.2060(4) 0.30480(17) 0.20082(15) 0.0262(7) Uani 1 1 d .
H34A H -0.2849 0.3350 0.1799 0.031 Uiso 1 1 calc R
C35 C -0.1394(4) 0.23916(17) 0.16639(16) 0.0297(7) Uani 1 1 d .
H35A H -0.1729 0.2242 0.1218 0.036 Uiso 1 1 calc R
C36 C -0.0242(4) 0.19499(16) 0.19636(15) 0.0254(7) Uani 1 1 d .
H36A H 0.0224 0.1500 0.1726 0.030 Uiso 1 1 calc R
C37 C -0.2678(3) 0.54828(14) 0.49078(13) 0.0161(6) Uani 1 1 d .
C38 C -0.3203(3) 0.50096(15) 0.43465(14) 0.0181(6) Uani 1 1 d .
C39 C -0.3171(3) 0.42088(15) 0.42875(14) 0.0179(6) Uani 1 1 d .
H39A H -0.3570 0.3908 0.3898 0.021 Uiso 1 1 calc R
C40 C -0.2545(3) 0.38613(15) 0.48105(13) 0.0172(6) Uani 1 1 d .
C41 C -0.1988(3) 0.42829(15) 0.53802(14) 0.0179(6) Uani 1 1 d .
H41A H -0.1532 0.4033 0.5735 0.021 Uiso 1 1 calc R
C42 C -0.2110(3) 0.50749(15) 0.54205(14) 0.0172(6) Uani 1 1 d .
C43 C 0.2884(3) 1.02018(15) 1.04520(14) 0.0168(6) Uani 1 1 d .
C44 C 0.3382(3) 1.09353(15) 1.02991(14) 0.0184(6) Uani 1 1 d .
C45 C 0.3260(3) 1.11701(16) 0.96720(14) 0.0201(6) Uani 1 1 d .
H45A H 0.3593 1.1678 0.9586 0.024 Uiso 1 1 calc R
C46 C 0.2636(3) 1.06411(16) 0.91755(14) 0.0207(6) Uani 1 1 d .
C47 C 0.2151(3) 0.99045(16) 0.92825(14) 0.0204(6) Uani 1 1 d .
H47A H 0.1729 0.9548 0.8931 0.024 Uiso 1 1 calc R
C48 C 0.2298(3) 0.97013(15) 0.99156(14) 0.0184(6) Uani 1 1 d .
H1 H 0.251(4) -0.2642(19) 0.2245(18) 0.037(9) Uiso 1 1 d .
H2 H 0.192(4) 0.1329(19) 0.2621(16) 0.028(8) Uiso 1 1 d .

loop_
_atom_site_aniso_label
_atom_site_aniso_U_11
_atom_site_aniso_U_22
_atom_site_aniso_U_33
_atom_site_aniso_U_23
_atom_site_aniso_U_13
_atom_site_aniso_U_12
S1 0.0166(4) 0.0115(3) 0.0319(4) 0.0014(3) -0.0016(3) -0.0039(3)
S2 0.0166(4) 0.0187(3) 0.0183(3) 0.0013(3) 0.0002(3) 0.0000(3)
O1 0.0191(10) 0.0159(10) 0.0324(12) 0.0000(8) -0.0049(9) -0.0063(8)
O1SA 0.0403(14) 0.0419(14) 0.0668(18) 0.0232(13) -0.0142(13) -0.0059(11)
O2 0.0154(10) 0.0154(10) 0.0491(14) -0.0018(9) 0.0017(9) 0.0011(8)
O3 0.0305(12) 0.0226(11) 0.0313(12) 0.0086(9) -0.0027(10) -0.0092(9)
O4 0.0179(10) 0.0222(11) 0.0382(12) 0.0077(9) -0.0042(9) -0.0005(8)
O5 0.0514(15) 0.0431(14) 0.0219(12) 0.0030(10) 0.0005(11) 0.0147(11)
O6 0.0214(10) 0.0180(10) 0.0273(11) -0.0046(9) -0.0024(9) -0.0026(8)
O7 0.0307(12) 0.0177(10) 0.0279(12) 0.0042(9) -0.0029(9) -0.0022(8)
O8 0.0257(12) 0.0238(11) 0.0364(13) -0.0021(9) -0.0135(10) -0.0016(9)
O9 0.0282(12) 0.0201(10) 0.0272(11) -0.0051(9) 0.0042(9) -0.0009(9)
O10 0.0174(10) 0.0272(11) 0.0256(11) 0.0035(9) -0.0003(9) -0.0040(8)
O11 0.0221(11) 0.0249(10) 0.0237(11) 0.0058(8) -0.0012(9) 0.0037(8)
O12 0.0277(11) 0.0216(10) 0.0194(10) -0.0024(8) 0.0013(9) 0.0015(8)
O13 0.0233(11) 0.0370(12) 0.0252(11) -0.0034(9) -0.0046(10) -0.0056(9)
O14 0.0733(18) 0.0178(12) 0.0401(14) -0.0048(10) -0.0118(13) 0.0053(11)
O15 0.0312(12) 0.0366(13) 0.0364(13) 0.0176(10) 0.0005(10) 0.0018(10)
O16 0.0253(12) 0.0517(14) 0.0203(11) 0.0035(10) -0.0047(9) -0.0094(10)
O17 0.0224(11) 0.0303(12) 0.0356(13) -0.0029(9) -0.0032(10) -0.0092(9)
O18 0.0268(11) 0.0216(10) 0.0343(12) 0.0046(9) -0.0008(10) -0.0005(9)
N1 0.0333(15) 0.0270(14) 0.0329(15) 0.0107(12) -0.0120(13) -0.0076(11)
N2 0.0160(12) 0.0125(11) 0.0240(13) -0.0029(10) -0.0005(10) -0.0029(9)
N3 0.0217(13) 0.0170(12) 0.0288(14) 0.0021(10) -0.0043(11) -0.0019(10)
N4 0.0153(12) 0.0152(11) 0.0262(14) -0.0018(10) -0.0011(10) -0.0020(9)
N5 0.0255(14) 0.0130(11) 0.0242(13) -0.0010(10) -0.0034(11) -0.0046(10)
N6 0.0285(14) 0.0222(13) 0.0227(13) 0.0005(10) 0.0035(11) -0.0048(11)
N7 0.0153(12) 0.0378(16) 0.0230(14) 0.0079(12) 0.0001(11) -0.0009(11)
N8 0.0199(13) 0.0212(12) 0.0215(13) -0.0019(10) 0.0008(11) -0.0033(10)
C1 0.0368(19) 0.043(2) 0.045(2) 0.0196(17) -0.0092(17) -0.0170(16)
C2 0.048(2) 0.051(2) 0.059(3) 0.030(2) -0.021(2) -0.0316(19)
C3 0.096(4) 0.051(3) 0.041(2) 0.015(2) -0.020(2) -0.047(3)
C4 0.104(4) 0.037(2) 0.036(2) 0.0001(17) -0.004(2) -0.033(2)
C5 0.061(2) 0.0228(17) 0.037(2) 0.0060(14) -0.0155(18) -0.0058(16)
C6 0.0286(18) 0.056(2) 0.051(2) 0.0214(19) 0.0032(17) -0.0060(16)
C7 0.088(4) 0.077(3) 0.126(5) 0.059(3) -0.077(3) -0.057(3)
C8 0.150(5) 0.076(3) 0.055(3) 0.008(2) -0.012(3) -0.081(4)
C9 0.117(5) 0.080(4) 0.057(3) -0.027(3) 0.001(3) -0.038(3)
C10 0.150(6) 0.085(4) 0.103(5) -0.003(4) -0.056(5) -0.016(4)
C11 0.042(2) 0.0311(18) 0.047(2) 0.0016(16) -0.0058(17) -0.0030(15)
C12 0.069(3) 0.078(3) 0.045(2) 0.028(2) 0.002(2) 0.016(2)
C13 0.0238(16) 0.0250(16) 0.0297(17) 0.0045(13) -0.0042(13) -0.0056(12)
C14 0.0242(16) 0.0293(16) 0.0285(17) 0.0105(13) 0.0021(13) 0.0011(13)
C15 0.0307(17) 0.0196(15) 0.0344(18) 0.0064(13) 0.0061(14) 0.0007(13)
C16 0.0321(18) 0.0227(16) 0.0372(19) -0.0036(14) 0.0002(15) -0.0037(13)
C17 0.0359(18) 0.0271(17) 0.0322(18) 0.0043(14) -0.0089(15) -0.0031(14)
C18 0.0349(18) 0.0216(16) 0.0347(18) 0.0087(13) -0.0077(15) -0.0026(13)
C19 0.0165(14) 0.0155(13) 0.0228(15) -0.0034(11) -0.0035(12) -0.0048(11)
C20 0.0193(15) 0.0175(14) 0.0276(16) -0.0027(12) -0.0055(12) -0.0046(11)
C21 0.0276(16) 0.0148(14) 0.0253(16) -0.0022(12) -0.0060(13) -0.0011(12)
C22 0.0283(16) 0.0112(13) 0.0256(16) -0.0029(11) -0.0004(13) -0.0006(11)
C23 0.0191(14) 0.0160(14) 0.0290(16) 0.0037(12) 0.0045(12) -0.0013(11)
C24 0.0199(15) 0.0184(14) 0.0294(16) -0.0018(12) 0.0002(13) -0.0047(11)
C25 0.0179(15) 0.0281(16) 0.0333(17) -0.0024(13) -0.0006(13) 0.0021(12)
C26 0.0368(19) 0.0286(17) 0.0323(18) 0.0035(14) -0.0106(15) -0.0036(14)
C27 0.0351(18) 0.0171(14) 0.0336(17) 0.0042(13) 0.0013(15) -0.0010(12)
C28 0.0372(18) 0.0219(15) 0.0290(17) 0.0019(13) 0.0045(14) -0.0055(13)
C29 0.0233(16) 0.0186(15) 0.047(2) 0.0094(14) -0.0077(14) -0.0063(12)
C30 0.0373(18) 0.0193(15) 0.0298(17) 0.0002(13) -0.0076(14) -0.0090(13)
C31 0.0144(14) 0.0131(13) 0.0278(16) -0.0001(11) -0.0029(12) -0.0043(10)
C32 0.0206(15) 0.0171(14) 0.0224(15) -0.0001(11) 0.0000(12) -0.0035(11)
C33 0.0233(15) 0.0155(14) 0.0298(16) 0.0006(12) 0.0030(13) 0.0006(11)
C34 0.0222(15) 0.0224(15) 0.0338(17) 0.0025(13) -0.0043(14) -0.0004(12)
C35 0.0260(17) 0.0313(17) 0.0295(17) -0.0067(14) -0.0059(14) 0.0002(13)
C36 0.0236(16) 0.0200(15) 0.0301(17) -0.0083(12) -0.0025(13) -0.0015(12)
C37 0.0110(13) 0.0128(13) 0.0247(15) 0.0026(11) 0.0016(11) -0.0017(10)
C38 0.0128(13) 0.0196(14) 0.0219(15) 0.0031(11) 0.0000(11) 0.0011(11)
C39 0.0145(13) 0.0169(13) 0.0216(15) -0.0009(11) -0.0001(11) -0.0008(11)
C40 0.0138(13) 0.0145(13) 0.0230(15) 0.0000(11) 0.0022(12) -0.0041(10)
C41 0.0131(13) 0.0166(14) 0.0241(15) 0.0026(11) -0.0016(12) -0.0024(11)
C42 0.0117(13) 0.0166(13) 0.0224(14) -0.0024(11) 0.0010(11) -0.0031(10)
C43 0.0103(13) 0.0170(13) 0.0224(15) -0.0009(11) -0.0002(11) 0.0038(10)
C44 0.0136(13) 0.0197(14) 0.0209(14) -0.0023(11) 0.0012(11) 0.0009(11)
C45 0.0160(14) 0.0197(14) 0.0251(15) 0.0053(12) -0.0006(12) 0.0013(11)
C46 0.0143(14) 0.0272(15) 0.0208(15) 0.0034(12) 0.0019(12) 0.0039(11)
C47 0.0120(13) 0.0276(15) 0.0206(15) -0.0014(12) -0.0023(12) -0.0004(11)
C48 0.0127(13) 0.0174(14) 0.0250(15) 0.0016(11) 0.0005(12) 0.0013(11)

loop_
_atom_type_symbol
_atom_type_description
_atom_type_scat_dispersion_real
_atom_type_scat_dispersion_imag
_atom_type_scat_source
C C 0.0033 0.0016 'International Tables Vol C Tables 4.2.6.8 and 6.1.1.4'
H H 0.0000 0.0000 'International Tables Vol C Tables 4.2.6.8 and 6.1.1.4'
N N 0.0061 0.0033 'International Tables Vol C Tables 4.2.6.8 and 6.1.1.4'
O O 0.0106 0.0060 'International Tables Vol C Tables 4.2.6.8 and 6.1.1.4'
S S 0.1246 0.1234 'International Tables Vol C Tables 4.2.6.8 and 6.1.1.4'

loop_
_geom_angle_atom_site_label_1
_geom_angle_atom_site_label_2
_geom_angle_atom_site_label_3
_geom_angle
O2 S1 O1 114.39(12)
O2 S1 O3 115.41(13)
O1 S1 O3 113.89(12)
O2 S1 C37 105.99(12)
O1 S1 C37 102.90(11)
O3 S1 C37 102.20(12)
O11 S2 O12 115.19(12)
O11 S2 O10 114.59(12)
O12 S2 O10 112.50(12)
O11 S2 C43 107.34(12)
O12 S2 C43 103.33(12)
O10 S2 C43 102.15(12)
C13 N1 C1 111.3(2)
C13 N1 C5 109.8(2)
C1 N1 C5 113.9(3)
C13 N1 H1 106(2)
C1 N1 H1 106(2)
C5 N1 H1 109(2)
C31 N2 C19 110.99(19)
C31 N2 C23 111.3(2)
C19 N2 C23 111.6(2)
C31 N2 H2 109.6(18)
C19 N2 H2 106.5(19)
C23 N2 H2 106.6(19)
O5 N3 O4 125.3(2)
O5 N3 C38 117.2(2)
O4 N3 C38 117.4(2)
O7 N4 O6 125.3(2)
O7 N4 C40 117.5(2)
O6 N4 C40 117.2(2)
O8 N5 O9 126.0(2)
O8 N5 C42 116.9(2)
O9 N5 C42 116.9(2)
O13 N6 O14 125.3(2)
O13 N6 C44 117.5(2)
O14 N6 C44 117.1(2)
O16 N7 O15 124.8(2)
O16 N7 C46 117.9(2)
O15 N7 C46 117.3(2)
O18 N8 O17 125.2(2)
O18 N8 C48 117.6(2)
O17 N8 C48 117.1(2)
C6 C1 N1 110.7(3)
C6 C1 C2 114.2(3)
N1 C1 C2 110.4(3)
C6 C1 H1A 107.0
N1 C1 H1A 107.0
C2 C1 H1A 107.0
C3 C2 C7 111.9(4)
C3 C2 C1 112.7(3)
C7 C2 C1 115.1(3)
C3 C2 H2A 105.4
C7 C2 H2A 105.4
C1 C2 H2A 105.4
C4 C3 C2 123.0(3)
C4 C3 C8 121.1(5)
C2 C3 C8 115.9(4)
C3 C4 C5 123.0(4)
C3 C4 C9 124.2(4)
C5 C4 C9 111.7(4)
C4 C5 C11 114.2(3)
C4 C5 N1 113.2(3)
C11 C5 N1 109.1(3)
C4 C5 H5A 106.6
C11 C5 H5A 106.6
N1 C5 H5A 106.6
C1 C6 H6A 109.5
C1 C6 H6B 109.5
H6A C6 H6B 109.5
C1 C6 H6C 109.5
H6A C6 H6C 109.5
H6B C6 H6C 109.5
C2 C7 H7A 109.5
C2 C7 H7B 109.5
H7A C7 H7B 109.5
C2 C7 H7C 109.5
H7A C7 H7C 109.5
H7B C7 H7C 109.5
C3 C8 H8A 109.5
C3 C8 H8B 109.5
H8A C8 H8B 109.5
C3 C8 H8C 109.5
H8A C8 H8C 109.5
H8B C8 H8C 109.5
C10 C9 C4 109.8(5)
C10 C9 H9A 109.7
C4 C9 H9A 109.7
C10 C9 H9B 109.7
C4 C9 H9B 109.7
H9A C9 H9B 108.2
C9 C10 H10A 109.5
C9 C10 H10B 109.5
H10A C10 H10B 109.5
C9 C10 H10C 109.5
H10A C10 H10C 109.5
H10B C10 H10C 109.5
C12 C11 C5 114.7(3)
C12 C11 H11A 108.6
C5 C11 H11A 108.6
C12 C11 H11B 108.6
C5 C11 H11B 108.6
H11A C11 H11B 107.6
C11 C12 H12A 109.5
C11 C12 H12B 109.5
H12A C12 H12B 109.5
C11 C12 H12C 109.5
H12A C12 H12C 109.5
H12B C12 H12C 109.5
C14 C13 C18 120.9(3)
C14 C13 N1 119.4(3)
C18 C13 N1 119.7(3)
C13 C14 C15 119.1(3)
C13 C14 H14D 120.4
C15 C14 H14D 120.4
C16 C15 C14 120.6(3)
C16 C15 H15A 119.7
C14 C15 H15A 119.7
C15 C16 C17 119.8(3)
C15 C16 H16A 120.1
C17 C16 H16A 120.1
C16 C17 C18 120.5(3)
C16 C17 H17A 119.8
C18 C17 H17A 119.8
C17 C18 C13 119.1(3)
C17 C18 H18A 120.4
C13 C18 H18A 120.4
C24 C19 C20 112.9(2)
C24 C19 N2 110.3(2)
C20 C19 N2 108.9(2)
C24 C19 H19A 108.2
C20 C19 H19A 108.2
N2 C19 H19A 108.2
C21 C20 C19 111.2(2)
C21 C20 C25 113.1(2)
C19 C20 C25 114.7(2)
C21 C20 H20A 105.7
C19 C20 H20A 105.7
C25 C20 H20A 105.7
C22 C21 C26 124.8(3)
C22 C21 C20 121.9(3)
C26 C21 C20 113.2(2)
C21 C22 C27 123.3(3)
C21 C22 C23 123.8(3)
C27 C22 C23 112.9(2)
C22 C23 N2 113.5(2)
C22 C23 C29 112.3(2)
N2 C23 C29 108.8(2)
C22 C23 H23A 107.3
N2 C23 H23A 107.3
C29 C23 H23A 107.3
C19 C24 H14A 109.5
C19 C24 H14B 109.5
H14A C24 H14B 109.5
C19 C24 H14C 109.5
H14A C24 H14C 109.5
H14B C24 H14C 109.5
C20 C25 H25A 109.5
C20 C25 H25B 109.5
H25A C25 H25B 109.5
C20 C25 H25C 109.5
H25A C25 H25C 109.5
H25B C25 H25C 109.5
C21 C26 H26A 109.5
C21 C26 H26B 109.5
H26A C26 H26B 109.5
C21 C26 H26C 109.5
H26A C26 H26C 109.5
H26B C26 H26C 109.5
C22 C27 C28 114.1(2)
C22 C27 H27A 108.7
C28 C27 H27A 108.7
C22 C27 H27B 108.7
C28 C27 H27B 108.7
H27A C27 H27B 107.6
C27 C28 H28A 109.5
C27 C28 H28B 109.5
H28A C28 H28B 109.5
C27 C28 H28C 109.5
H28A C28 H28C 109.5
H28B C28 H28C 109.5
C30 C29 C23 114.5(2)
C30 C29 H29A 108.6
C23 C29 H29A 108.6
C30 C29 H29B 108.6
C23 C29 H29B 108.6
H29A C29 H29B 107.6
C29 C30 H30A 109.5
C29 C30 H30B 109.5
H30A C30 H30B 109.5
C29 C30 H30C 109.5
H30A C30 H30C 109.5
H30B C30 H30C 109.5
C36 C31 C32 121.4(3)
C36 C31 N2 119.7(2)
C32 C31 N2 118.9(2)
C31 C32 C33 119.0(3)
C31 C32 H32A 120.5
C33 C32 H32A 120.5
C34 C33 C32 120.4(3)
C34 C33 H33A 119.8
C32 C33 H33A 119.8
C33 C34 C35 119.8(3)
C33 C34 H34A 120.1
C35 C34 H34A 120.1
C34 C35 C36 120.5(3)
C34 C35 H35A 119.8
C36 C35 H35A 119.8
C31 C36 C35 119.0(3)
C31 C36 H36A 120.5
C35 C36 H36A 120.5
C38 C37 C42 114.0(2)
C38 C37 S1 123.6(2)
C42 C37 S1 121.7(2)
C39 C38 C37 124.1(2)
C39 C38 N3 115.2(2)
C37 C38 N3 120.6(2)
C40 C39 C38 117.5(2)
C40 C39 H39A 121.2
C38 C39 H39A 121.2
C39 C40 C41 122.2(2)
C39 C40 N4 119.6(2)
C41 C40 N4 118.2(2)
C42 C41 C40 117.7(3)
C42 C41 H41A 121.2
C40 C41 H41A 121.2
C41 C42 C37 124.4(2)
C41 C42 N5 115.0(2)
C37 C42 N5 120.6(2)
C48 C43 C44 115.0(2)
C48 C43 S2 121.2(2)
C44 C43 S2 123.0(2)
C45 C44 C43 123.4(2)
C45 C44 N6 114.9(2)
C43 C44 N6 121.6(2)
C46 C45 C44 117.4(3)
C46 C45 H45A 121.3
C44 C45 H45A 121.3
C47 C46 C45 122.7(3)
C47 C46 N7 118.2(2)
C45 C46 N7 119.1(2)
C46 C47 C48 117.5(3)
C46 C47 H47A 121.3
C48 C47 H47A 121.3
C47 C48 C43 123.9(3)
C47 C48 N8 115.0(2)
C43 C48 N8 121.1(2)

loop_
_geom_bond_atom_site_label_1
_geom_bond_atom_site_label_2
_geom_bond_distance
S1 O2 1.438(2)
S1 O1 1.4448(19)
S1 O3 1.447(2)
S1 C37 1.820(3)
S2 O11 1.433(2)
S2 O12 1.4423(19)
S2 O10 1.448(2)
S2 C43 1.810(3)
O4 N3 1.224(3)
O5 N3 1.219(3)
O6 N4 1.224(3)
O7 N4 1.220(3)
O8 N5 1.223(3)
O9 N5 1.227(3)
O13 N6 1.217(3)
O14 N6 1.219(3)
O15 N7 1.225(3)
O16 N7 1.222(3)
O17 N8 1.228(3)
O18 N8 1.221(3)
N1 C13 1.472(4)
N1 C1 1.518(4)
N1 C5 1.537(4)
N1 H1 0.92(3)
N2 C31 1.485(3)
N2 C19 1.532(3)
N2 C23 1.537(3)
N2 H2 0.94(3)
N3 C38 1.476(3)
N4 C40 1.464(3)
N5 C42 1.473(3)
N6 C44 1.470(4)
N7 C46 1.462(4)
N8 C48 1.471(3)
C1 C6 1.511(5)
C1 C2 1.528(5)
C1 H1A 1.0000
C2 C3 1.496(6)
C2 C7 1.519(5)
C2 H2A 1.0000
C3 C4 1.355(6)
C3 C8 1.518(5)
C4 C5 1.505(5)
C4 C9 1.653(7)
C5 C11 1.533(5)
C5 H5A 1.0000
C6 H6A 0.9800
C6 H6B 0.9800
C6 H6C 0.9800
C7 H7A 0.9800
C7 H7B 0.9800
C7 H7C 0.9800
C8 H8A 0.9800
C8 H8B 0.9800
C8 H8C 0.9800
C9 C10 1.500(7)
C9 H9A 0.9900
C9 H9B 0.9900
C10 H10A 0.9800
C10 H10B 0.9800
C10 H10C 0.9800
C11 C12 1.528(5)
C11 H11A 0.9900
C11 H11B 0.9900
C12 H12A 0.9800
C12 H12B 0.9800
C12 H12C 0.9800
C13 C14 1.376(4)
C13 C18 1.385(4)
C14 C15 1.384(4)
C14 H14D 0.9500
C15 C16 1.375(4)
C15 H15A 0.9500
C16 C17 1.377(4)
C16 H16A 0.9500
C17 C18 1.381(4)
C17 H17A 0.9500
C18 H18A 0.9500
C19 C24 1.516(4)
C19 C20 1.526(4)
C19 H19A 1.0000
C20 C21 1.513(4)
C20 C25 1.536(4)
C20 H20A 1.0000
C21 C22 1.326(4)
C21 C26 1.509(4)
C22 C27 1.509(4)
C22 C23 1.509(4)
C23 C29 1.537(4)
C23 H23A 1.0000
C24 H14A 0.9800
C24 H14B 0.9800
C24 H14C 0.9800
C25 H25A 0.9800
C25 H25B 0.9800
C25 H25C 0.9800
C26 H26A 0.9800
C26 H26B 0.9800
C26 H26C 0.9800
C27 C28 1.515(4)
C27 H27A 0.9900
C27 H27B 0.9900
C28 H28A 0.9800
C28 H28B 0.9800
C28 H28C 0.9800
C29 C30 1.519(4)
C29 H29A 0.9900
C29 H29B 0.9900
C30 H30A 0.9800
C30 H30B 0.9800
C30 H30C 0.9800
C31 C36 1.376(4)
C31 C32 1.378(4)
C32 C33 1.386(4)
C32 H32A 0.9500
C33 C34 1.377(4)
C33 H33A 0.9500
C34 C35 1.380(4)
C34 H34A 0.9500
C35 C36 1.383(4)
C35 H35A 0.9500
C36 H36A 0.9500
C37 C38 1.390(4)
C37 C42 1.393(4)
C38 C39 1.376(4)
C39 C40 1.368(4)
C39 H39A 0.9500
C40 C41 1.369(4)
C41 C42 1.366(4)
C41 H41A 0.9500
C43 C48 1.393(4)
C43 C44 1.394(4)
C44 C45 1.378(4)
C45 C46 1.375(4)
C45 H45A 0.9500
C46 C47 1.369(4)
C47 C48 1.371(4)
C47 H47A 0.9500
